data_7241882
loop_
_publ_author_name
'Kornyakov, Ilya V.'
'Tyumentseva, Olga S.'
'Krivovichev, Sergey V.'
'Tananaev, Ivan G.'
'Gurzhiy, Vladislav V.'

_publ_section_title
;
 Crystal chemistry of the M2+[(UO2)(T6+O4)2(H2O)](H2O)4 (M2+ = Mg, Mn, Fe,
 Co, Ni and Zn; T6+ = S, Se) compounds: the interplay between chemical
 composition, pH and structural architecture
;
_journal_issue 5
_journal_name_full CrystEngComm
_journal_page_first 1140
_journal_page_last 1148
_journal_paper_doi 10.1039/D0CE01587C
_journal_volume 23
_journal_year 2021
_chemical_formula_moiety 'H10 Ni O15 S1.64 Se0.36 U'
_chemical_formula_sum 'H10 Ni O15 S1.64 Se0.35 U'
_chemical_formula_weight 627.59
_space_group_crystal_system orthorhombic
_space_group_IT_number 31
_space_group_name_Hall 'P 2ac -2'
_space_group_name_H-M_alt 'P m n 21'
_atom_sites_solution_hydrogens difmap
_atom_sites_solution_primary direct
_audit_creation_date 2020-10-18
_audit_creation_method
;
Olex2 1.2
(compiled 2018.05.29 svn.r3508 for OlexSys, GUI svn.r5506)
;
_audit_update_record
;
2020-10-18 deposited with the CCDC.	2020-12-08 downloaded from the CCDC.
;
_cell_angle_alpha 90
_cell_angle_beta 90
_cell_angle_gamma 90
_cell_formula_units_Z 4
_cell_length_a 12.7830(4)
_cell_length_b 8.2863(3)
_cell_length_c 11.3033(5)
_cell_measurement_reflns_used 14065
_cell_measurement_temperature 100(2)
_cell_measurement_theta_max 36.3430
_cell_measurement_theta_min 1.5730
_cell_volume 1197.29(8)
_computing_cell_refinement 'CrysAlisPro 1.171.40.53 (Rigaku OD, 2019)'
_computing_data_collection 'CrysAlisPro 1.171.40.53 (Rigaku OD, 2019)'
_computing_data_reduction 'CrysAlisPro 1.171.40.53 (Rigaku OD, 2019)'
_computing_molecular_graphics 'Olex2 (Dolomanov et al., 2009)'
_computing_publication_material 'Olex2 (Dolomanov et al., 2009)'
_computing_structure_refinement 'ShelXL (Sheldrick, 2015)'
_computing_structure_solution 'ShelXS (Sheldrick, 2008)'
_diffrn_ambient_temperature 100(2)
_diffrn_detector 'CCD plate'
_diffrn_measured_fraction_theta_full 1.000
_diffrn_measured_fraction_theta_max 1.000
_diffrn_measurement_details
;
List of Runs (angles in degrees, time in seconds):

  # Type    Start    End  Width  t~exp~   \w     \q     \k     \f   Frames
#--------------------------------------------------------------------------
  1  \f   -320.82   6.18   0.50   60.00 -98.65 -34.00 -40.00    --   654
  2  \f   -169.47   9.03   0.50   59.99 -52.22 -34.00  82.00    --   357
  3  \w    -90.77 -14.77   0.50   60.00    --  -34.00 133.99 116.00  152
;
_diffrn_measurement_device 'abstract diffractometer'
_diffrn_measurement_device_type 'Bruker APEX-II CCD'
_diffrn_measurement_method '\w and \f scans'
_diffrn_orient_matrix_type 'CrysAlisPro convention (1999,Acta A55,543-557)'
_diffrn_orient_matrix_UB_11 -0.0449325000
_diffrn_orient_matrix_UB_12 0.0499900000
_diffrn_orient_matrix_UB_13 -0.0041736000
_diffrn_orient_matrix_UB_21 -0.0325697000
_diffrn_orient_matrix_UB_22 -0.0682634000
_diffrn_orient_matrix_UB_23 0.0089935000
_diffrn_orient_matrix_UB_31 0.0017701000
_diffrn_orient_matrix_UB_32 0.0134188000
_diffrn_orient_matrix_UB_33 0.0618723000
_diffrn_radiation_monochromator graphite
_diffrn_radiation_probe x-ray
_diffrn_radiation_type MoK\a
_diffrn_radiation_wavelength 0.71073
_diffrn_reflns_av_R_equivalents 0.0177
_diffrn_reflns_av_unetI/netI 0.0107
_diffrn_reflns_Laue_measured_fraction_full 1.000
_diffrn_reflns_Laue_measured_fraction_max 1.000
_diffrn_reflns_limit_h_max 16
_diffrn_reflns_limit_h_min -16
_diffrn_reflns_limit_k_max 10
_diffrn_reflns_limit_k_min -10
_diffrn_reflns_limit_l_max 14
_diffrn_reflns_limit_l_min -11
_diffrn_reflns_number 11259
_diffrn_reflns_point_group_measured_fraction_full 1.000
_diffrn_reflns_point_group_measured_fraction_max 1.000
_diffrn_reflns_theta_full 25.242
_diffrn_reflns_theta_max 27.493
_diffrn_reflns_theta_min 2.405
_diffrn_source 'fine-focus sealed X-ray tube'
_diffrn_source_type 'Enhance (Mo) X-ray Source'
_exptl_absorpt_coefficient_mu 16.528
_exptl_absorpt_correction_T_max 1.00000
_exptl_absorpt_correction_T_min 0.57148
_exptl_absorpt_correction_type multi-scan
_exptl_absorpt_process_details
;
CrysAlisPro 1.171.40.53 (Rigaku Oxford Diffraction, 2019)
Empirical absorption correction using spherical harmonics,
 implemented in SCALE3 ABSPACK scaling algorithm.
;
_exptl_crystal_colour 'clear yellowish green'
_exptl_crystal_colour_lustre clear
_exptl_crystal_colour_modifier yellowish
_exptl_crystal_colour_primary green
_exptl_crystal_density_diffrn 3.482
_exptl_crystal_description plate
_exptl_crystal_F_000 1154
_exptl_crystal_size_max 0.26
_exptl_crystal_size_mid 0.14
_exptl_crystal_size_min 0.08
_refine_diff_density_max 1.152
_refine_diff_density_min -0.709
_refine_diff_density_rms 0.130
_refine_ls_abs_structure_details
;
 Refined as an inversion twin.
;
_refine_ls_abs_structure_Flack 0.991(8)
_refine_ls_extinction_method none
_refine_ls_goodness_of_fit_ref 1.119
_refine_ls_hydrogen_treatment refxyz
_refine_ls_matrix_type full
_refine_ls_number_parameters 220
_refine_ls_number_reflns 2669
_refine_ls_number_restraints 31
_refine_ls_restrained_S_all 1.139
_refine_ls_R_factor_all 0.0165
_refine_ls_R_factor_gt 0.0159
_refine_ls_shift/su_max 0.003
_refine_ls_shift/su_mean 0.000
_refine_ls_structure_factor_coef Fsqd
_refine_ls_weighting_details 'w=1/[\s^2^(Fo^2^)+(0.0231P)^2^+2.5252P] where P=(Fo^2^+2Fc^2^)/3'
_refine_ls_weighting_scheme calc
_refine_ls_wR_factor_gt 0.0419
_refine_ls_wR_factor_ref 0.0422
_reflns_Friedel_coverage 0.904
_reflns_Friedel_fraction_full 1.000
_reflns_Friedel_fraction_max 1.000
_reflns_number_gt 2611
_reflns_number_total 2669
_reflns_threshold_expression 'I > 2\s(I)'
_cod_data_source_file d0ce01587c1.cif
_cod_data_source_block Compound_3
_cod_depositor_comments 'Adding full bibliography for 7241870--7241883.cif.'
_cod_original_cell_volume 1197.28(7)
_cod_database_code 7241882
_shelxl_version_number 2014/6
_chemical_oxdiff_formula 'Ni4  O60  S8 U4  '
_shelx_space_group_comment
;
The symmetry employed for this shelxl refinement is uniquely defined
by the following loop, which should always be used as a source of
symmetry information in preference to the above space-group names.
They are only intended as comments.
;
_shelx_estimated_absorpt_t_max 0.351
_shelx_estimated_absorpt_t_min 0.099
_reflns_odcompleteness_completeness 96.44
_reflns_odcompleteness_iscentric 1
_reflns_odcompleteness_theta 36.18
_olex2_refinement_description
;
1. Twinned data refinement
 Scales: 0.009(8)
 0.991(8)
2. Fixed Uiso
 At 1.5 times of:
  All O(H) groups, All O(H,H) groups, All O(H,H,H) groups
3. Shared sites
{S1, Se1}
{S2, Se2}
4. Restrained distances
 O12-H12_$1
 0.98 with sigma of 0.02
 H12-H12_$1
 1.54 with sigma of 0.02
 H12_$1-O4_$10
 2 with sigma of 0.02
 O10_$1-H14_$10
 2.1 with sigma of 0.02
 O14-H14_$1
 0.98 with sigma of 0.02
 H14-H14_$1
 1.54 with sigma of 0.02
 H14_$11-O10_$10
 1.9 with sigma of 0.02
 O10_$10-H10B_$10
 0.98 with sigma of 0.02
 H10B_$10-O7_$2
 1.8 with sigma of 0.02
 O10_$10-H10A_$10
 0.98 with sigma of 0.02
 H10B_$10-H10A_$10
 1.54 with sigma of 0.02
 H10A_$10-O4_$3
 1.8 with sigma of 0.02
 O16_$11-H16_$4
 0.98 with sigma of 0.02
 H16_$11-H16_$4
 1.54 with sigma of 0.02
 H16_$11-O3_$3
 1.9 with sigma of 0.02
 O15_$2-H15_$5
 0.98 with sigma of 0.02
 H15_$2-H15_$5
 1.54 with sigma of 0.02
 H15_$5-O5_$6
 1.9 with sigma of 0.02
 H12_$2-O4_$3
 1.8 with sigma of 0.02
 O13-H13_$1
 0.98 with sigma of 0.02
 O19-H19
 0.98 with sigma of 0.02
 H19_$9-H19
 1.54 with sigma of 0.02
 H19-O5_$8
 1.75 with sigma of 0.02
 O17-H17
 0.98 with sigma of 0.02
 H17-H17_$9
 1.54 with sigma of 0.02
 H17-O11_$7
 2.3 with sigma of 0.02
 H13-H13_$1
 1.54 with sigma of 0.02
 O18-H18
 0.98 with sigma of 0.02
 H18-H18_$9
 1.54 with sigma of 0.02
 O3_$9-H18_$9
 2.4 with sigma of 0.02
5. Uiso/Uaniso restraints and constraints
Uanis(S1) = Uanis(Se1)
Uanis(S2) = Uanis(Se2)
6. Others
 Sof(Se1)=1-FVAR(1)
 Sof(S1)=FVAR(1)
 Sof(Se2)=1-FVAR(2)
 Sof(S2)=FVAR(2)
;
_olex2_submission_special_instructions 'No special instructions were received'
_oxdiff_exptl_absorpt_empirical_details
;
Empirical correction (ABSPACK) includes:
- Absorption correction using spherical harmonics
- Frame scaling
- Detector area scaling
;
_oxdiff_exptl_absorpt_empirical_full_max 1.651
_oxdiff_exptl_absorpt_empirical_full_min 0.434

loop_
_space_group_symop_operation_xyz
'x, y, z'
'-x+1/2, -y, z+1/2'
'-x, y, z'
'x+1/2, -y, z+1/2'

loop_
_atom_site_label
_atom_site_type_symbol
_atom_site_fract_x
_atom_site_fract_y
_atom_site_fract_z
_atom_site_U_iso_or_equiv
_atom_site_adp_type
_atom_site_occupancy
_atom_site_site_symmetry_order
_atom_site_calc_flag
_atom_site_refinement_flags_posn
_atom_site_refinement_flags_adp
_atom_site_refinement_flags_occupancy
_atom_site_disorder_assembly
_atom_site_disorder_group
U1 U 0.25011(2) 1.11353(2) 0.52542(8) 0.00681(7) Uani 1 1 d . . . . .
Se1 Se 0.27526(9) 1.24288(13) 0.83426(10) 0.0080(3) Uani 0.319(5) 1 d . . . A 2
Se2 Se 0.25380(8) 0.7424(2) 0.71520(15) 0.0060(5) Uani 0.037(6) 1 d . . . B .
Ni1 Ni 0.0000 0.66480(12) 0.71175(10) 0.0078(2) Uani 1 2 d S T P B .
Ni2 Ni 0.5000 0.67475(13) 0.67465(10) 0.0089(2) Uani 1 2 d S T P B .
S1 S 0.27526(9) 1.24288(13) 0.83426(10) 0.0080(3) Uani 0.681(5) 1 d . . . A 1
S2 S 0.25380(8) 0.7424(2) 0.71520(15) 0.0060(5) Uani 0.963(6) 1 d . . . B 3
O1 O 0.3804(3) 1.0613(5) 0.4894(4) 0.0123(8) Uani 1 1 d . . . . .
O2 O 0.1197(3) 1.1653(5) 0.5607(4) 0.0132(8) Uani 1 1 d . . . . .
O3 O 0.3174(4) 1.2197(6) 0.7066(4) 0.0230(11) Uani 1 1 d D . . . .
O4 O 0.3286(4) 1.3897(5) 0.8855(5) 0.0216(11) Uani 1 1 d D . . . .
O5 O 0.1571(3) 1.2575(5) 0.8324(4) 0.0153(8) Uani 1 1 d D . . . .
O6 O 0.2346(4) 0.9008(7) 0.6589(6) 0.0261(14) Uani 1 1 d . . . . .
O7 O 0.3411(3) 0.6575(6) 0.6554(4) 0.0161(9) Uani 1 1 d D . . . .
O8 O 0.1609(3) 0.6409(5) 0.7103(4) 0.0146(9) Uani 1 1 d . . . . .
O9 O 0.1905(4) 0.9040(5) 0.4063(4) 0.0206(10) Uani 1 1 d . . . . .
O10 O 0.2982(3) 1.4049(5) 0.5068(4) 0.0153(9) Uani 1 1 d D . . . .
H10A H 0.250(4) 1.454(6) 0.452(5) 0.023 Uiso 1 1 d DR . . . .
H10B H 0.304(6) 1.477(5) 0.574(4) 0.023 Uiso 1 1 d DR . . . .
O11 O 0.2144(3) 1.2276(5) 0.3384(4) 0.0177(8) Uani 1 1 d D . . . .
O12 O 0.0000 0.7090(8) 0.5351(7) 0.0177(13) Uani 1 2 d DS T P . .
H12 H 0.0608(11) 0.676(9) 0.488(4) 0.026 Uiso 1 1 d DR . . . .
O13 O 0.0000 0.9101(7) 0.7442(6) 0.0149(13) Uani 1 2 d DS T P . .
H13 H 0.0596(11) 0.987(5) 0.736(7) 0.022 Uiso 1 1 d DR . . . .
O14 O 0.0000 0.6424(8) 0.8892(6) 0.0145(13) Uani 1 2 d DS T P . .
H14 H 0.0605(11) 0.601(7) 0.928(4) 0.022 Uiso 1 1 d DR . . . .
O15 O 0.0000 0.4236(8) 0.6887(6) 0.0135(14) Uani 1 2 d DS T P . .
H15 H 0.0603(11) 0.363(7) 0.724(5) 0.020 Uiso 1 1 d DR . . . .
O16 O 0.5000 0.4239(9) 0.6659(7) 0.0193(14) Uani 1 2 d DS T P . .
H16 H 0.4398(11) 0.356(5) 0.696(6) 0.029 Uiso 1 1 d DR . . . .
O17 O 0.5000 0.6482(9) 0.8538(6) 0.0183(14) Uani 1 2 d DS T P . .
O18 O 0.5000 0.9213(8) 0.6965(5) 0.0147(14) Uani 1 2 d DS T P . .
O19 O 0.5000 0.7037(8) 0.4966(5) 0.0137(15) Uani 1 2 d DS T P . .
H17 H 0.4396(10) 0.657(7) 0.905(4) 0.021 Uiso 1 1 d DR . . . .
H18 H 0.4395(11) 0.991(4) 0.719(6) 0.021 Uiso 1 1 d DR . . . .
H19 H 0.4397(11) 0.721(8) 0.445(3) 0.021 Uiso 1 1 d DR . . . .

loop_
_atom_site_aniso_label
_atom_site_aniso_U_11
_atom_site_aniso_U_22
_atom_site_aniso_U_33
_atom_site_aniso_U_23
_atom_site_aniso_U_13
_atom_site_aniso_U_12
U1 0.00796(10) 0.00655(10) 0.00593(11) 0.00127(14) 0.00077(6) 0.00111(7)
Se1 0.0100(5) 0.0081(5) 0.0058(5) 0.0018(4) -0.0009(4) 0.0001(4)
Se2 0.0063(7) 0.0064(8) 0.0053(9) 0.0006(6) 0.0007(4) 0.0008(4)
Ni1 0.0063(4) 0.0083(5) 0.0087(5) 0.0003(4) 0.000 0.000
Ni2 0.0078(4) 0.0093(5) 0.0095(5) 0.0009(4) 0.000 0.000
S1 0.0100(5) 0.0081(5) 0.0058(5) 0.0018(4) -0.0009(4) 0.0001(4)
S2 0.0063(7) 0.0064(8) 0.0053(9) 0.0006(6) 0.0007(4) 0.0008(4)
O1 0.0081(18) 0.0101(19) 0.019(2) 0.0002(15) 0.0043(15) 0.0037(16)
O2 0.0086(18) 0.020(2) 0.011(2) 0.0003(16) 0.0001(14) 0.0029(16)
O3 0.019(2) 0.041(3) 0.009(2) -0.0055(19) -0.0037(17) 0.008(2)
O4 0.014(2) 0.014(2) 0.037(3) 0.0065(19) -0.001(2) -0.0012(16)
O5 0.0153(17) 0.020(2) 0.0106(19) 0.0017(17) 0.0003(19) -0.0011(17)
O6 0.016(2) 0.027(3) 0.035(4) 0.022(2) 0.005(2) 0.0048(19)
O7 0.0089(18) 0.022(2) 0.017(3) -0.0084(19) 0.0000(18) 0.0008(17)
O8 0.0055(19) 0.014(2) 0.024(2) -0.0057(18) 0.0017(18) 0.0000(16)
O9 0.022(2) 0.016(2) 0.024(3) -0.0116(18) 0.004(2) -0.0078(18)
O10 0.021(2) 0.0096(18) 0.015(3) -0.0035(16) -0.0038(18) 0.0000(16)
O11 0.022(2) 0.022(2) 0.009(2) 0.0069(18) 0.000(2) -0.0026(18)
O12 0.012(3) 0.029(3) 0.011(4) 0.002(3) 0.000 0.000
O13 0.015(3) 0.006(3) 0.025(4) 0.002(2) 0.000 0.000
O14 0.016(3) 0.017(3) 0.011(3) 0.000(3) 0.000 0.000
O15 0.011(3) 0.011(3) 0.018(4) -0.001(2) 0.000 0.000
O16 0.014(3) 0.012(3) 0.032(4) 0.005(3) 0.000 0.000
O17 0.013(3) 0.029(3) 0.013(4) 0.002(3) 0.000 0.000
O18 0.017(3) 0.011(3) 0.016(4) -0.003(2) 0.000 0.000
O19 0.013(3) 0.018(3) 0.010(4) 0.002(2) 0.000 0.000

loop_
_atom_type_symbol
_atom_type_description
_atom_type_scat_dispersion_real
_atom_type_scat_dispersion_imag
_atom_type_scat_source
H H 0.0000 0.0000 'International Tables Vol C Tables 4.2.6.8 and 6.1.1.4'
Ni Ni 0.3393 1.1124 'International Tables Vol C Tables 4.2.6.8 and 6.1.1.4'
O O 0.0106 0.0060 'International Tables Vol C Tables 4.2.6.8 and 6.1.1.4'
S S 0.1246 0.1234 'International Tables Vol C Tables 4.2.6.8 and 6.1.1.4'
Se Se -0.0929 2.2259 'International Tables Vol C Tables 4.2.6.8 and 6.1.1.4'
U U -9.6767 9.6646 'International Tables Vol C Tables 4.2.6.8 and 6.1.1.4'

loop_
_geom_angle_atom_site_label_1
_geom_angle_atom_site_label_2
_geom_angle_atom_site_label_3
_geom_angle
_geom_angle_site_symmetry_1
_geom_angle_site_symmetry_3
_geom_angle_publ_flag
O1 U1 O3 87.06(17) . . ?
O1 U1 O6 92.54(18) . . ?
O1 U1 O9 89.56(18) . . ?
O1 U1 O10 89.18(17) . . ?
O1 U1 O11 94.24(17) . . ?
O2 U1 O1 179.7(2) . . ?
O2 U1 O3 93.23(17) . . ?
O2 U1 O6 87.53(19) . . ?
O2 U1 O9 90.18(18) . . ?
O2 U1 O10 90.92(17) . . ?
O2 U1 O11 85.56(17) . . ?
O3 U1 O10 68.16(16) . . ?
O6 U1 O3 75.8(2) . . ?
O6 U1 O10 143.7(2) . . ?
O6 U1 O11 150.1(2) . . ?
O9 U1 O3 152.76(18) . . ?
O9 U1 O6 77.4(2) . . ?
O9 U1 O10 138.85(17) . . ?
O9 U1 O11 73.57(17) . . ?
O11 U1 O3 133.63(16) . . ?
O11 U1 O10 65.52(15) . . ?
O4 Se1 O3 107.4(3) . . ?
O4 Se1 O5 113.0(3) . . ?
O4 Se1 O9 107.9(3) . 2_575 ?
O5 Se1 O3 110.0(3) . . ?
O5 Se1 O9 110.9(2) . 2_575 ?
O9 Se1 O3 107.3(3) 2_575 . ?
O6 Se2 O7 110.5(3) . . ?
O8 Se2 O6 111.1(3) . . ?
O8 Se2 O7 108.8(3) . . ?
O8 Se2 O11 111.0(3) . 2_575 ?
O11 Se2 O6 107.6(3) 2_575 . ?
O11 Se2 O7 107.7(3) 2_575 . ?
O8 Ni1 O8 169.0(3) 3 . ?
O12 Ni1 O8 90.56(15) . . ?
O12 Ni1 O8 90.56(15) . 3 ?
O12 Ni1 O13 89.8(3) . . ?
O13 Ni1 O8 95.50(13) . 3 ?
O13 Ni1 O8 95.50(13) . . ?
O14 Ni1 O8 89.93(15) . . ?
O14 Ni1 O8 89.93(15) . 3 ?
O14 Ni1 O12 174.9(3) . . ?
O14 Ni1 O13 85.1(3) . . ?
O14 Ni1 O15 92.1(3) . . ?
O15 Ni1 O8 84.48(13) . 3 ?
O15 Ni1 O8 84.48(13) . . ?
O15 Ni1 O12 93.0(3) . . ?
O15 Ni1 O13 177.2(3) . . ?
O7 Ni2 O7 165.4(3) . 3_655 ?
O7 Ni2 O16 85.71(14) . . ?
O7 Ni2 O16 85.71(14) 3_655 . ?
O7 Ni2 O18 94.70(13) 3_655 . ?
O7 Ni2 O18 94.70(13) . . ?
O17 Ni2 O7 95.62(14) . 3_655 ?
O17 Ni2 O7 95.62(14) . . ?
O17 Ni2 O16 86.5(3) . . ?
O17 Ni2 O18 89.3(3) . . ?
O18 Ni2 O16 175.8(3) . . ?
O19 Ni2 O7 84.43(14) . 3_655 ?
O19 Ni2 O7 84.43(14) . . ?
O19 Ni2 O16 94.1(3) . . ?
O19 Ni2 O17 179.4(3) . . ?
O19 Ni2 O18 90.1(3) . . ?
O4 S1 O3 107.4(3) . . ?
O4 S1 O5 113.0(3) . . ?
O4 S1 O9 107.9(3) . 2_575 ?
O5 S1 O3 110.0(3) . . ?
O5 S1 O9 110.9(2) . 2_575 ?
O9 S1 O3 107.3(3) 2_575 . ?
Se1 O3 U1 135.9(3) . . ?
S1 O3 U1 135.9(3) . . ?
Se2 O6 U1 159.4(4) . . ?
Se2 O7 Ni2 131.7(3) . . ?
Se2 O8 Ni1 139.1(3) . . ?
Se1 O9 U1 144.0(3) 2_574 . ?
S1 O9 U1 144.0(3) 2_574 . ?
Se2 O11 U1 149.5(3) 2_574 . ?
S2 O11 U1 149.5(3) 2_574 . ?
S2 O11 Se2 0.0 2_574 2_574 ?

loop_
_geom_bond_atom_site_label_1
_geom_bond_atom_site_label_2
_geom_bond_distance
_geom_bond_site_symmetry_2
_geom_bond_publ_flag
U1 O1 1.769(4) . ?
U1 O2 1.767(4) . ?
U1 O3 2.389(5) . ?
U1 O6 2.329(5) . ?
U1 O9 2.325(4) . ?
U1 O10 2.500(4) . ?
U1 O11 2.360(5) . ?
Se1 O3 1.552(5) . ?
Se1 O4 1.510(5) . ?
Se1 O5 1.516(4) . ?
Se1 O9 1.528(4) 2_575 ?
Se2 O6 1.479(5) . ?
Se2 O7 1.482(4) . ?
Se2 O8 1.456(4) . ?
Se2 O11 1.472(5) 2_575 ?
Ni1 O8 2.066(4) . ?
Ni1 O8 2.066(4) 3 ?
Ni1 O12 2.030(9) . ?
Ni1 O13 2.065(6) . ?
Ni1 O14 2.015(7) . ?
Ni1 O15 2.015(7) . ?
Ni2 O7 2.048(4) . ?
Ni2 O7 2.048(4) 3_655 ?
Ni2 O16 2.081(7) . ?
Ni2 O17 2.037(7) . ?
Ni2 O18 2.058(7) . ?
Ni2 O19 2.027(6) . ?
S1 O3 1.552(5) . ?
S1 O4 1.510(5) . ?
S1 O5 1.516(4) . ?
S1 O9 1.528(4) 2_575 ?
O9 Se1 1.528(4) 2_574 ?
O9 S1 1.528(4) 2_574 ?
O11 Se2 1.472(5) 2_574 ?
O11 S2 1.472(5) 2_574 ?

loop_
_geom_torsion_atom_site_label_1
_geom_torsion_atom_site_label_2
_geom_torsion_atom_site_label_3
_geom_torsion_atom_site_label_4
_geom_torsion
_geom_torsion_site_symmetry_1
_geom_torsion_site_symmetry_2
_geom_torsion_site_symmetry_3
_geom_torsion_site_symmetry_4
_geom_torsion_publ_flag
O4 Se1 O3 U1 -149.6(4) . . . . ?
O4 S1 O3 U1 -149.6(4) . . . . ?
O5 Se1 O3 U1 -26.2(5) . . . . ?
O5 S1 O3 U1 -26.2(5) . . . . ?
O6 Se2 O7 Ni2 83.1(5) . . . . ?
O6 Se2 O8 Ni1 -31.6(6) . . . . ?
O7 Se2 O6 U1 4.7(12) . . . . ?
O7 Se2 O8 Ni1 -153.5(4) . . . . ?
O8 Se2 O6 U1 -116.2(11) . . . . ?
O8 Se2 O7 Ni2 -154.6(4) . . . . ?
O9 Se1 O3 U1 94.6(4) 2_575 . . . ?
O9 S1 O3 U1 94.6(4) 2_575 . . . ?
O11 Se2 O6 U1 122.0(11) 2_575 . . . ?
O11 Se2 O7 Ni2 -34.2(5) 2_575 . . . ?
O11 Se2 O8 Ni1 88.2(5) 2_575 . . . ?

loop_
_twin_individual_id
_twin_individual_mass_fraction_refined
1 0.009(8)
2 0.991(8)
